data_7224874
loop_
_publ_author_name
'Russell, Samantha E.'
'Gosset, Cyrille'
'Agache, Xavier'
'Volkringer, Christophe'
'Henry, Natacha'
'Decadt, Roel'
'Van Deun, Rik'
'Visseaux, Marc'
'Loiseau, Thierry'

_publ_section_title
;
 A new series of trivalent lanthanide (Ce, Pr, Nd, Sm, Eu, Gd, Tb, Dy)
 coordination polymers with a 1,2-cyclohexanedicarboxylate ligand:
 synthesis, crystal structure, luminescence and catalytic properties
;
_journal_issue 20
_journal_name_full CrystEngComm
_journal_page_first 3594
_journal_paper_doi 10.1039/C6CE00101G
_journal_volume 18
_journal_year 2016
_chemical_formula_moiety '1(Eu 3+).  1(C8 O4 H10 2-). 1(C1 O2 H1 1-) 1(H2 O)'
_chemical_formula_sum 'C9 H13 Eu O7'
_chemical_formula_weight 385.2
_chemical_name_systematic ' ?'
_space_group_IT_number 14
_symmetry_cell_setting monoclinic
_symmetry_Int_Tables_number 14
_symmetry_space_group_name_Hall '-P 2ybc'
_symmetry_space_group_name_H-M 'P 1 21/c 1'
_audit_update_record
;
2016-03-25 deposited with the CCDC.
2016-04-06 downloaded from the CCDC.
;
_cell_angle_alpha 90
_cell_angle_beta 100.148(2)
_cell_angle_gamma 90
_cell_formula_units_Z 4
_cell_length_a 11.4283(6)
_cell_length_b 7.8226(4)
_cell_length_c 13.0064(6)
_cell_measurement_reflns_used 9876
_cell_measurement_temperature 293
_cell_measurement_theta_max 28.254
_cell_measurement_theta_min 3.052
_cell_volume 1144.57(10)
_diffrn_ambient_temperature 293
_diffrn_measured_fraction_theta_full 0.98
_diffrn_measured_fraction_theta_max 0.9
_diffrn_measurement_device 'four-circle diffractometer'
_diffrn_measurement_device_type 'Bruker CCD'
_diffrn_radiation_monochromator graphite
_diffrn_radiation_probe x-ray
_diffrn_radiation_source 'X-ray tube'
_diffrn_radiation_type 'Mo K\a'
_diffrn_radiation_wavelength 0.71073
_diffrn_reflns_av_R_equivalents 0.059
_diffrn_reflns_av_unetI/netI 0.0395
_diffrn_reflns_limit_h_max 16
_diffrn_reflns_limit_h_min -15
_diffrn_reflns_limit_k_max 10
_diffrn_reflns_limit_k_min -11
_diffrn_reflns_limit_l_max 16
_diffrn_reflns_limit_l_min -18
_diffrn_reflns_number 48163
_diffrn_reflns_theta_full 29.04
_diffrn_reflns_theta_max 31.04
_diffrn_reflns_theta_min 1.81
_exptl_absorpt_coefficient_mu 5.5
_exptl_absorpt_correction_T_max 0.7454
_exptl_absorpt_correction_T_min 0.5863
_exptl_absorpt_correction_type multi-scan
_exptl_absorpt_process_details sadabs
_exptl_crystal_colour colorless
_exptl_crystal_density_diffrn 2.2351
_exptl_crystal_description palet
_exptl_crystal_F_000 736
_exptl_crystal_size_max 0.16
_exptl_crystal_size_mid 0.14
_exptl_crystal_size_min 0.03
_refine_diff_density_max 4.14
_refine_diff_density_min -2.56
_refine_ls_extinction_method none
_refine_ls_goodness_of_fit_gt 2.41
_refine_ls_goodness_of_fit_ref 2.08
_refine_ls_hydrogen_treatment constr
_refine_ls_number_constraints 44
_refine_ls_number_parameters 154
_refine_ls_number_reflns 3296
_refine_ls_number_restraints 0
_refine_ls_R_factor_all 0.0719
_refine_ls_R_factor_gt 0.0418
_refine_ls_shift/su_max 0.0304
_refine_ls_shift/su_mean 0.0035
_refine_ls_structure_factor_coef F
_refine_ls_weighting_details w=1/(\s^2^(F)+0.0001F^2^)
_refine_ls_weighting_scheme sigma
_refine_ls_wR_factor_gt 0.0431
_refine_ls_wR_factor_ref 0.0448
_reflns_number_gt 2320
_reflns_number_total 3296
_reflns_threshold_expression I>3\s(I)
_cod_data_source_file c6ce00101g2.cif
_cod_data_source_block I
_cod_depositor_comments
;
The following automatic conversions were performed:

'_diffrn_radiation_probe' value 'X-ray' changed to 'x-ray' according
to
/usr/data/users/saulius/crontab/automatic-downloads/rss-feeds/RSC/lib/dictionaries/cif_core.dic
dictionary named 'cif_core.dic' version 2.4.2 from 2011-04-26.

Automatic conversion script
Id: cif_fix_values 4268 2015-11-12 08:31:59Z antanas 

 Adding full bibliography for 7224870--7224876.cif.
;
_cod_original_sg_symbol_Hall '-P 2ycb'
_cod_original_formula_sum 'C9 H13 Eu1 O7'
_cod_database_code 7224874

loop_
_space_group_symop_id
_space_group_symop_operation_xyz
1 x,y,z
2 -x,y+1/2,-z+1/2
3 -x,-y,-z
4 x,-y+1/2,z+1/2

loop_
_atom_site_label
_atom_site_type_symbol
_atom_site_fract_x
_atom_site_fract_y
_atom_site_fract_z
_atom_site_adp_type
_atom_site_U_iso_or_equiv
_atom_site_site_symmetry_multiplicity
_atom_site_occupancy
_atom_site_calc_flag
Eu Eu 0.02193(2) 0.53021(3) 0.213635(19) Uani 0.01843(10) 4 1 d
O12a O -0.1574(4) 0.4773(5) 0.0858(3) Uani 0.0274(13) 4 1 d
O82a O -0.0979(4) 0.0000(4) -0.1557(3) Uani 0.0308(15) 4 1 d
O11b O -0.1062(3) 0.7814(4) 0.1917(3) Uani 0.0232(12) 4 1 d
O81a O -0.1119(3) 0.2780(4) -0.1139(3) Uani 0.0269(13) 4 1 d
O1w O 0.1015(4) 0.3602(5) 0.0840(3) Uani 0.0313(14) 4 1 d
O11a O -0.0986(3) 0.2352(5) 0.1566(3) Uani 0.0273(13) 4 1 d
C1b C -0.2155(5) 0.8131(7) 0.1868(4) Uani 0.0256(19) 4 1 d
C6a C -0.3389(6) -0.0143(8) -0.1006(5) Uani 0.044(2) 4 1 d
C7a C -0.2304(5) 0.0770(6) -0.0386(4) Uani 0.0232(17) 4 1 d
C8a C -0.1408(5) 0.1245(6) -0.1084(4) Uani 0.0216(17) 4 1 d
C5a C -0.4178(6) 0.1061(10) -0.1717(6) Uani 0.056(3) 4 1 d
O12b O -0.2513(4) 0.9510(5) 0.2157(3) Uani 0.0360(15) 4 1 d
C2a C -0.2721(5) 0.2289(6) 0.0222(4) Uani 0.0222(17) 4 1 d
C1a C -0.1709(5) 0.3185(6) 0.0904(4) Uani 0.0209(18) 4 1 d
C4a C -0.4599(6) 0.2526(9) -0.1097(5) Uani 0.047(3) 4 1 d
C3a C -0.3547(5) 0.3501(8) -0.0476(4) Uani 0.033(2) 4 1 d
H1b H -0.272618 0.727123 0.15982 Uiso 0.0308 4 1 d
H6aa H -0.313028 -0.104806 -0.141175 Uiso 0.0526 4 1 d
H6ab H -0.383647 -0.066628 -0.053112 Uiso 0.0526 4 1 d
H7a H -0.187555 0.000897 0.012544 Uiso 0.0278 4 1 d
H5aa H -0.485436 0.044785 -0.208035 Uiso 0.0678 4 1 d
H5ab H -0.374889 0.151588 -0.222697 Uiso 0.0678 4 1 d
H2a H -0.31924 0.180281 0.068982 Uiso 0.0266 4 1 d
H4aa H -0.508132 0.32957 -0.156652 Uiso 0.0566 4 1 d
H4ab H -0.508294 0.207802 -0.062646 Uiso 0.0566 4 1 d
H3aa H -0.383413 0.435716 -0.005385 Uiso 0.0402 4 1 d
H3ab H -0.31158 0.406121 -0.094957 Uiso 0.0402 4 1 d

loop_
_atom_site_aniso_label
_atom_site_aniso_type_symbol
_atom_site_aniso_U_11
_atom_site_aniso_U_22
_atom_site_aniso_U_33
_atom_site_aniso_U_12
_atom_site_aniso_U_13
_atom_site_aniso_U_23
Eu Eu 0.03065(17) 0.01261(15) 0.01323(16) -0.00014(12) 0.00718(10) -0.00018(10)
O12a O 0.041(2) 0.018(2) 0.022(2) -0.0001(17) 0.0041(17) -0.0037(15)
O82a O 0.052(3) 0.0140(19) 0.035(3) -0.0191(17) 0.030(2) -0.0135(15)
O11b O 0.029(2) 0.0175(19) 0.023(2) 0.0020(15) 0.0032(15) -0.0012(14)
O81a O 0.041(2) 0.017(2) 0.028(2) -0.0047(16) 0.0193(18) 0.0005(15)
O1w O 0.049(3) 0.024(2) 0.025(2) 0.0001(18) 0.0186(19) -0.0050(16)
O11a O 0.031(2) 0.028(2) 0.020(2) 0.0022(17) -0.0022(17) 0.0077(16)
C1b C 0.033(3) 0.020(3) 0.024(3) -0.005(2) 0.006(2) 0.005(2)
C6a C 0.048(4) 0.044(4) 0.044(4) -0.026(3) 0.022(3) -0.020(3)
C7a C 0.040(3) 0.018(3) 0.013(3) -0.002(2) 0.008(2) 0.0025(19)
C8a C 0.030(3) 0.022(3) 0.014(3) -0.002(2) 0.006(2) 0.001(2)
C5a C 0.049(4) 0.087(6) 0.030(4) -0.024(4) 0.000(3) -0.018(4)
O12b O 0.040(2) 0.032(2) 0.038(3) 0.0049(19) 0.0110(19) 0.0003(18)
C2a C 0.033(3) 0.022(3) 0.014(3) -0.004(2) 0.011(2) 0.000(2)
C1a C 0.031(3) 0.023(3) 0.011(3) 0.003(2) 0.010(2) 0.000(2)
C4a C 0.038(4) 0.064(5) 0.036(4) -0.001(3) -0.001(3) 0.006(3)
C3a C 0.034(3) 0.038(4) 0.029(4) 0.004(3) 0.006(3) 0.002(3)

loop_
_atom_type_symbol
_atom_type_scat_dispersion_real
_atom_type_scat_dispersion_imag
_atom_type_scat_source
C 0.0033 0.0016 'International Tables Vol C tables 4.2.6.8 and 6.1.1.1'
H 0.0000 0.0000 'International Tables Vol C tables 4.2.6.8 and 6.1.1.1'
Eu -0.1578 3.6682 'International Tables Vol C tables 4.2.6.8 and 6.1.1.1'
O 0.0106 0.0060 'International Tables Vol C tables 4.2.6.8 and 6.1.1.1'

loop_
_geom_angle_atom_site_label_1
_geom_angle_atom_site_label_2
_geom_angle_atom_site_label_3
_geom_angle_site_symmetry_1
_geom_angle_site_symmetry_3
_geom_angle
O82a Eu O11b 4_555 2_545 77.45(13)
O82a Eu O81a 4_555 3_565 145.76(12)
O82a Eu O11a 4_555 2_555 75.29(13)
O82a Eu C1b 4_555 2_545 96.47(15)
O11b Eu O81a 2_545 3_565 128.80(13)
O11b Eu O11a 2_545 2_555 96.76(11)
O11b Eu C1b 2_545 2_545 25.39(14)
O81a Eu O11a 3_565 2_555 79.51(13)
O81a Eu C1b 3_565 2_545 104.33(15)
O11a Eu C1b 2_555 2_545 85.51(13)
O11b C1b O12b . . 122.2(5)
C7a C6a C5a . . 112.0(5)
C6a C7a C8a . . 111.5(5)
C6a C7a C2a . . 109.5(5)
C8a C7a C2a . . 114.5(4)
O82a C8a O81a . . 124.7(5)
O82a C8a C7a . . 116.6(4)
O81a C8a C7a . . 118.6(5)
O12a C1a O11a . . 118.2(4)
O12a C1a C2a . . 121.5(4)
O11a C1a C2a . . 120.3(4)

loop_
_geom_bond_atom_site_label_1
_geom_bond_atom_site_label_2
_geom_bond_site_symmetry_2
_geom_bond_distance
Eu O82a 4_555 2.375(5)
Eu O11b 2_545 2.411(3)
Eu O81a 3_565 2.337(4)
Eu O11a 2_555 2.380(3)
Eu C1b 2_545 2.906(5)
O82a C8a . 1.294(7)
O11b C1b . 1.264(7)
O81a C8a . 1.250(6)
C1b O12b . 1.235(7)
C6a C7a . 1.532(8)
C6a C5a . 1.504(10)
C7a C8a . 1.528(8)
C7a C2a . 1.549(7)
C1a O12a . 1.255(6)
C1a O11a . 1.264(6)
C1a C2a . 1.502(7)
C4a C5a . 1.528(11)
C3a C2a . 1.520(7)
H1b C1b . 0.96
H6aa C6a . 0.96
H6ab C6a . 0.96
H7a C7a . 0.96
H5aa C5a . 0.96
H5ab C5a . 0.96
H2a C2a . 0.96
